data_7711260
loop_
_publ_author_name
'Xie, Yu-Xin'
'Yuan, Guo-Jun'
'Miao, Ji-Bin'
'Luan, Ye-Ting'
'Li, Li'
'Chen, Hong'
'Ren, Xiaoming'

_publ_section_title
;
 Two-step thermotropic phase transition and dielectric relaxation in 1D
 supramolecular lead iodide perovskite [NH4@18-crown ether]PbI3
;
_journal_name_full 'Dalton Transactions'
_journal_paper_doi 10.1039/D2DT02621J
_journal_year 2022
_chemical_formula_sum 'C12 H28 I3 N O6 Pb'
_chemical_formula_weight 870.24
_space_group_crystal_system monoclinic
_space_group_IT_number 14
_space_group_name_Hall '-P 2yn'
_space_group_name_H-M_alt 'P 1 21/n 1'
_atom_sites_solution_hydrogens mixed
_audit_creation_method SHELXL-2018/3
_audit_update_record
;
2022-03-10 deposited with the CCDC.	2022-09-13 downloaded from the CCDC.
;
_cell_angle_alpha 90
_cell_angle_beta 97.4200(10)
_cell_angle_gamma 90
_cell_formula_units_Z 4
_cell_length_a 15.9434(6)
_cell_length_b 8.6315(3)
_cell_length_c 16.9273(7)
_cell_measurement_reflns_used 16056
_cell_measurement_temperature 273(2)
_cell_measurement_theta_max 25.002
_cell_measurement_theta_min 2.427
_cell_volume 2309.95(15)
_computing_structure_refinement 'SHELXL-2018/3 (Sheldrick, 2018)'
_diffrn_ambient_temperature 273(2)
_diffrn_measured_fraction_theta_full 0.988
_diffrn_measured_fraction_theta_max 0.988
_diffrn_measurement_device_type 'CCD area detector'
_diffrn_radiation_type MoK\a
_diffrn_radiation_wavelength 0.71073
_diffrn_reflns_av_R_equivalents 0.0443
_diffrn_reflns_av_unetI/netI 0.0419
_diffrn_reflns_Laue_measured_fraction_full 0.988
_diffrn_reflns_Laue_measured_fraction_max 0.988
_diffrn_reflns_limit_h_max 18
_diffrn_reflns_limit_h_min -18
_diffrn_reflns_limit_k_max 10
_diffrn_reflns_limit_k_min -9
_diffrn_reflns_limit_l_max 18
_diffrn_reflns_limit_l_min -20
_diffrn_reflns_number 16056
_diffrn_reflns_point_group_measured_fraction_full 0.988
_diffrn_reflns_point_group_measured_fraction_max 0.988
_diffrn_reflns_theta_full 25.002
_diffrn_reflns_theta_max 25.002
_diffrn_reflns_theta_min 2.427
_exptl_absorpt_coefficient_mu 11.335
_exptl_crystal_colour yellow
_exptl_crystal_density_diffrn 2.502
_exptl_crystal_description rod
_exptl_crystal_F_000 1584
_exptl_crystal_size_max 0.210
_exptl_crystal_size_mid 0.200
_exptl_crystal_size_min 0.190
_refine_diff_density_max 1.021
_refine_diff_density_min -0.919
_refine_diff_density_rms 0.154
_refine_ls_extinction_coef 0.00304(9)
_refine_ls_extinction_expression Fc^*^=kFc[1+0.001xFc^2^\l^3^/sin(2\q)]^-1/4^
_refine_ls_extinction_method 'SHELXL-2018/3 (Sheldrick 2018)'
_refine_ls_goodness_of_fit_ref 1.099
_refine_ls_hydrogen_treatment constr
_refine_ls_matrix_type full
_refine_ls_number_parameters 209
_refine_ls_number_reflns 4022
_refine_ls_number_restraints 217
_refine_ls_restrained_S_all 1.095
_refine_ls_R_factor_all 0.0408
_refine_ls_R_factor_gt 0.0322
_refine_ls_shift/su_max 0.002
_refine_ls_shift/su_mean 0.000
_refine_ls_structure_factor_coef Fsqd
_refine_ls_weighting_details 'w=1/[\s^2^(Fo^2^)+(0.0183P)^2^+10.5979P] where P=(Fo^2^+2Fc^2^)/3'
_refine_ls_weighting_scheme calc
_refine_ls_wR_factor_gt 0.0707
_refine_ls_wR_factor_ref 0.0739
_reflns_Friedel_coverage 0.000
_reflns_number_gt 3449
_reflns_number_total 4022
_reflns_threshold_expression 'I > 2\s(I)'
_cod_data_source_file d2dt02621j1.cif
_cod_data_source_block 1_CCDC4
_cod_original_sg_symbol_H-M 'P 21/n'
_cod_database_code 7711260
_shelx_shelxl_version_number 2018/3
_shelx_space_group_comment
;
The symmetry employed for this shelxl refinement is uniquely defined
by the following loop, which should always be used as a source of
symmetry information in preference to the above space-group names.
They are only intended as comments.
;
_shelx_estimated_absorpt_t_min 0.199
_shelx_estimated_absorpt_t_max 0.222

loop_
_space_group_symop_operation_xyz
'x, y, z'
'-x+1/2, y+1/2, -z+1/2'
'-x, -y, -z'
'x-1/2, -y-1/2, z-1/2'

loop_
_atom_site_label
_atom_site_type_symbol
_atom_site_fract_x
_atom_site_fract_y
_atom_site_fract_z
_atom_site_U_iso_or_equiv
_atom_site_adp_type
_atom_site_occupancy
_atom_site_site_symmetry_order
_atom_site_calc_flag
_atom_site_refinement_flags_posn
_atom_site_refinement_flags_adp
_atom_site_refinement_flags_occupancy
_atom_site_disorder_assembly
_atom_site_disorder_group
Pb1 Pb 0.24986(2) 0.38614(3) 0.24939(2) 0.03106(11) Uani 1 1 d . . . . .
I1 I 0.22237(4) 0.59600(6) 0.10150(3) 0.04666(17) Uani 1 1 d . . . . .
I2 I 0.39596(3) 0.63676(6) 0.31490(3) 0.04028(15) Uani 1 1 d . . . . .
I3 I 0.37011(3) 0.17049(6) 0.17342(3) 0.04497(17) Uani 1 1 d . . . . .
O1 O 0.7109(4) 0.3837(6) 0.1739(3) 0.0489(14) Uani 1 1 d . U . . .
O2 O 0.5777(4) 0.5975(6) 0.1581(4) 0.0523(14) Uani 1 1 d . U . . .
O3 O 0.5910(4) 0.8778(6) 0.0766(3) 0.0505(14) Uani 1 1 d . U . . .
O4 O 0.7576(4) 0.9916(6) 0.0716(3) 0.0480(13) Uani 1 1 d . U . . .
O5 O 0.8876(3) 0.7656(6) 0.0754(3) 0.0491(13) Uani 1 1 d . U . . .
O6 O 0.8783(4) 0.4949(6) 0.1633(3) 0.0517(14) Uani 1 1 d . U . . .
C1 C 0.6442(6) 0.3762(9) 0.2203(6) 0.054(2) Uani 1 1 d . U . . .
H1B H 0.657628 0.437475 0.268274 0.065 Uiso 1 1 calc R U . . .
H1A H 0.635260 0.269816 0.235661 0.065 Uiso 1 1 calc R U . . .
C2 C 0.5670(6) 0.4371(10) 0.1725(6) 0.056(2) Uani 1 1 d . U . . .
H2A H 0.556781 0.381860 0.122248 0.067 Uiso 1 1 calc R U . . .
H2B H 0.518623 0.421723 0.200923 0.067 Uiso 1 1 calc R U . . .
C3 C 0.5078(6) 0.6705(11) 0.1140(6) 0.059(2) Uani 1 1 d . U . . .
H3A H 0.456555 0.643642 0.136238 0.071 Uiso 1 1 calc R U . . .
H3B H 0.501861 0.634779 0.059256 0.071 Uiso 1 1 calc R U . . .
C4 C 0.5193(6) 0.8375(11) 0.1163(6) 0.057(2) Uani 1 1 d . U . . .
H4A H 0.468887 0.887971 0.090088 0.068 Uiso 1 1 calc R U . . .
H4B H 0.528634 0.872636 0.171169 0.068 Uiso 1 1 calc R U . . .
C5 C 0.6125(6) 1.0376(10) 0.0846(5) 0.057(2) Uani 1 1 d . U . . .
H5B H 0.630220 1.062507 0.140113 0.069 Uiso 1 1 calc R U . . .
H5A H 0.563856 1.101093 0.065630 0.069 Uiso 1 1 calc R U . . .
C6 C 0.6818(6) 1.0687(10) 0.0373(5) 0.054(2) Uani 1 1 d . U . . .
H6B H 0.666051 1.032609 -0.016851 0.065 Uiso 1 1 calc R U . . .
H6A H 0.691870 1.179371 0.035558 0.065 Uiso 1 1 calc R U . . .
C7 C 0.8207(5) 0.9925(10) 0.0187(5) 0.052(2) Uani 1 1 d . U . . .
H7A H 0.830961 1.097913 0.002488 0.062 Uiso 1 1 calc R U . . .
H7B H 0.801374 0.932590 -0.028657 0.062 Uiso 1 1 calc R U . . .
C8 C 0.8984(5) 0.9258(10) 0.0594(5) 0.0518(19) Uani 1 1 d . U . . .
H8B H 0.943510 0.938147 0.026508 0.062 Uiso 1 1 calc R U . . .
H8A H 0.914670 0.980520 0.109080 0.062 Uiso 1 1 calc R U . . .
C9 C 0.9617(6) 0.6895(10) 0.1123(6) 0.060(2) Uani 1 1 d D U . . .
H9B H 0.977391 0.730498 0.165495 0.071 Uiso 1 1 calc R U . . .
H9A H 1.008165 0.707820 0.081685 0.071 Uiso 1 1 calc R U . . .
C10 C 0.9453(6) 0.5235(10) 0.1164(6) 0.061(2) Uani 1 1 d D U . . .
H10A H 0.929891 0.482833 0.063119 0.074 Uiso 1 1 calc R U . . .
H10B H 0.996186 0.470711 0.140020 0.074 Uiso 1 1 calc R U . . .
C11 C 0.8567(6) 0.3363(9) 0.1654(6) 0.053(2) Uani 1 1 d . U . . .
H11A H 0.905573 0.276606 0.187899 0.064 Uiso 1 1 calc R U . . .
H11B H 0.839020 0.299164 0.111759 0.064 Uiso 1 1 calc R U . . .
C12 C 0.7878(6) 0.3166(10) 0.2141(5) 0.057(2) Uani 1 1 d . U . . .
H12A H 0.779105 0.207203 0.223430 0.068 Uiso 1 1 calc R U . . .
H12B H 0.802595 0.366637 0.265353 0.068 Uiso 1 1 calc R U . . .
N1 N 0.7228(4) 0.6461(6) 0.0662(4) 0.0377(15) Uani 1 1 d . . . . .
H1C H 0.731923 0.627274 0.018572 0.045 Uiso 1 1 d R U . . .
H1D H 0.767523 0.630774 0.096892 0.045 Uiso 1 1 d R U . . .
H1E H 0.683143 0.589445 0.078402 0.045 Uiso 1 1 d R U . . .
H1F H 0.708583 0.740644 0.069312 0.045 Uiso 1 1 d R U . . .

loop_
_atom_site_aniso_label
_atom_site_aniso_U_11
_atom_site_aniso_U_22
_atom_site_aniso_U_33
_atom_site_aniso_U_23
_atom_site_aniso_U_13
_atom_site_aniso_U_12
Pb1 0.03406(18) 0.03115(17) 0.02885(18) 0.00095(11) 0.00736(12) 0.00162(12)
I1 0.0713(4) 0.0425(3) 0.0256(3) 0.0043(2) 0.0038(2) 0.0055(3)
I2 0.0280(3) 0.0466(3) 0.0455(3) -0.0019(2) 0.0017(2) 0.0004(2)
I3 0.0346(3) 0.0451(3) 0.0589(4) -0.0175(3) 0.0200(2) -0.0063(2)
O1 0.062(3) 0.042(3) 0.044(3) 0.003(2) 0.012(3) -0.002(2)
O2 0.040(3) 0.056(3) 0.063(3) -0.014(3) 0.015(3) -0.009(2)
O3 0.056(3) 0.054(3) 0.042(3) -0.005(2) 0.007(3) 0.013(3)
O4 0.060(3) 0.047(3) 0.036(3) 0.005(2) 0.001(2) 0.003(3)
O5 0.037(3) 0.057(3) 0.054(3) 0.001(3) 0.005(2) -0.003(2)
O6 0.054(3) 0.045(3) 0.054(3) -0.006(2) -0.001(3) 0.009(3)
C1 0.070(4) 0.044(4) 0.052(4) -0.003(3) 0.023(4) -0.015(4)
C2 0.056(4) 0.052(4) 0.065(4) -0.015(4) 0.026(4) -0.023(4)
C3 0.041(4) 0.083(5) 0.057(4) -0.013(4) 0.016(3) 0.000(4)
C4 0.044(4) 0.076(4) 0.050(4) -0.001(4) 0.006(3) 0.022(4)
C5 0.072(5) 0.050(4) 0.046(4) -0.003(3) -0.003(4) 0.020(4)
C6 0.071(5) 0.044(4) 0.043(4) 0.001(3) -0.006(4) 0.010(4)
C7 0.064(4) 0.054(4) 0.038(4) 0.008(3) 0.013(3) -0.008(4)
C8 0.049(4) 0.058(4) 0.051(4) 0.001(4) 0.015(3) -0.014(4)
C9 0.040(4) 0.072(4) 0.066(4) -0.003(4) 0.008(4) 0.008(4)
C10 0.051(4) 0.069(4) 0.065(4) -0.003(4) 0.009(4) 0.015(4)
C11 0.058(4) 0.044(4) 0.054(4) -0.003(3) -0.005(4) 0.013(4)
C12 0.069(4) 0.046(4) 0.051(4) 0.009(3) -0.007(4) 0.002(4)
N1 0.033(3) 0.036(3) 0.046(4) -0.005(3) 0.012(3) 0.000(3)

loop_
_atom_type_symbol
_atom_type_description
_atom_type_scat_dispersion_real
_atom_type_scat_dispersion_imag
_atom_type_scat_source
C C 0.0033 0.0016 'International Tables Vol C Tables 4.2.6.8 and 6.1.1.4'
H H 0.0000 0.0000 'International Tables Vol C Tables 4.2.6.8 and 6.1.1.4'
N N 0.0061 0.0033 'International Tables Vol C Tables 4.2.6.8 and 6.1.1.4'
O O 0.0106 0.0060 'International Tables Vol C Tables 4.2.6.8 and 6.1.1.4'
I I -0.4742 1.8119 'International Tables Vol C Tables 4.2.6.8 and 6.1.1.4'
Pb Pb -3.3944 10.1111 'International Tables Vol C Tables 4.2.6.8 and 6.1.1.4'

loop_
_geom_angle_atom_site_label_1
_geom_angle_atom_site_label_2
_geom_angle_atom_site_label_3
_geom_angle
_geom_angle_site_symmetry_1
_geom_angle_site_symmetry_3
_geom_angle_publ_flag
I3 Pb1 I1 92.703(17) . . ?
I3 Pb1 I2 85.217(15) . 2_545 ?
I1 Pb1 I2 95.563(16) . 2_545 ?
I3 Pb1 I2 95.000(15) . . ?
I1 Pb1 I2 84.643(16) . . ?
I2 Pb1 I2 179.694(9) 2_545 . ?
Pb1 I2 Pb1 82.940(12) 2 . ?
C1 O1 C12 112.1(7) . . ?
C2 O2 C3 115.0(7) . . ?
C5 O3 C4 112.7(7) . . ?
C6 O4 C7 111.6(6) . . ?
C9 O5 C8 114.6(6) . . ?
C11 O6 C10 112.5(6) . . ?
O1 C1 C2 108.3(7) . . ?
O1 C1 H1B 110.0 . . ?
C2 C1 H1B 110.0 . . ?
O1 C1 H1A 110.0 . . ?
C2 C1 H1A 110.0 . . ?
H1B C1 H1A 108.4 . . ?
O2 C2 C1 109.3(7) . . ?
O2 C2 H2A 109.8 . . ?
C1 C2 H2A 109.8 . . ?
O2 C2 H2B 109.8 . . ?
C1 C2 H2B 109.8 . . ?
H2A C2 H2B 108.3 . . ?
O2 C3 C4 109.9(8) . . ?
O2 C3 H3A 109.7 . . ?
C4 C3 H3A 109.7 . . ?
O2 C3 H3B 109.7 . . ?
C4 C3 H3B 109.7 . . ?
H3A C3 H3B 108.2 . . ?
O3 C4 C3 109.4(7) . . ?
O3 C4 H4A 109.8 . . ?
C3 C4 H4A 109.8 . . ?
O3 C4 H4B 109.8 . . ?
C3 C4 H4B 109.8 . . ?
H4A C4 H4B 108.2 . . ?
O3 C5 C6 108.3(7) . . ?
O3 C5 H5B 110.0 . . ?
C6 C5 H5B 110.0 . . ?
O3 C5 H5A 110.0 . . ?
C6 C5 H5A 110.0 . . ?
H5B C5 H5A 108.4 . . ?
O4 C6 C5 110.4(7) . . ?
O4 C6 H6B 109.6 . . ?
C5 C6 H6B 109.6 . . ?
O4 C6 H6A 109.6 . . ?
C5 C6 H6A 109.6 . . ?
H6B C6 H6A 108.1 . . ?
O4 C7 C8 109.0(7) . . ?
O4 C7 H7A 109.9 . . ?
C8 C7 H7A 109.9 . . ?
O4 C7 H7B 109.9 . . ?
C8 C7 H7B 109.9 . . ?
H7A C7 H7B 108.3 . . ?
O5 C8 C7 110.9(7) . . ?
O5 C8 H8B 109.5 . . ?
C7 C8 H8B 109.5 . . ?
O5 C8 H8A 109.5 . . ?
C7 C8 H8A 109.5 . . ?
H8B C8 H8A 108.0 . . ?
O5 C9 C10 109.3(7) . . ?
O5 C9 H9B 109.8 . . ?
C10 C9 H9B 109.8 . . ?
O5 C9 H9A 109.8 . . ?
C10 C9 H9A 109.8 . . ?
H9B C9 H9A 108.3 . . ?
O6 C10 C9 110.3(7) . . ?
O6 C10 H10A 109.6 . . ?
C9 C10 H10A 109.6 . . ?
O6 C10 H10B 109.6 . . ?
C9 C10 H10B 109.6 . . ?
H10A C10 H10B 108.1 . . ?
O6 C11 C12 109.2(7) . . ?
O6 C11 H11A 109.8 . . ?
C12 C11 H11A 109.8 . . ?
O6 C11 H11B 109.8 . . ?
C12 C11 H11B 109.8 . . ?
H11A C11 H11B 108.3 . . ?
O1 C12 C11 109.9(7) . . ?
O1 C12 H12A 109.7 . . ?
C11 C12 H12A 109.7 . . ?
O1 C12 H12B 109.7 . . ?
C11 C12 H12B 109.7 . . ?
H12A C12 H12B 108.2 . . ?
H1C N1 H1D 108.6 . . ?
H1C N1 H1E 110.2 . . ?
H1D N1 H1E 111.2 . . ?
H1C N1 H1F 108.7 . . ?
H1D N1 H1F 109.0 . . ?
H1E N1 H1F 109.1 . . ?

loop_
_geom_bond_atom_site_label_1
_geom_bond_atom_site_label_2
_geom_bond_distance
_geom_bond_site_symmetry_2
_geom_bond_publ_flag
Pb1 I3 3.0710(5) . ?
Pb1 I1 3.0753(6) . ?
Pb1 I2 3.2509(6) 2_545 ?
Pb1 I2 3.2661(6) . ?
O1 C1 1.402(10) . ?
O1 C12 1.445(11) . ?
O2 C2 1.420(10) . ?
O2 C3 1.407(11) . ?
O3 C5 1.424(10) . ?
O3 C4 1.441(10) . ?
O4 C6 1.435(10) . ?
O4 C7 1.430(9) . ?
O5 C9 1.423(10) . ?
O5 C8 1.424(10) . ?
O6 C11 1.412(10) . ?
O6 C10 1.432(10) . ?
C1 C2 1.479(13) . ?
C1 H1B 0.9700 . ?
C1 H1A 0.9700 . ?
C2 H2A 0.9700 . ?
C2 H2B 0.9700 . ?
C3 C4 1.453(12) . ?
C3 H3A 0.9700 . ?
C3 H3B 0.9700 . ?
C4 H4A 0.9700 . ?
C4 H4B 0.9700 . ?
C5 C6 1.470(13) . ?
C5 H5B 0.9700 . ?
C5 H5A 0.9700 . ?
C6 H6B 0.9700 . ?
C6 H6A 0.9700 . ?
C7 C8 1.457(12) . ?
C7 H7A 0.9700 . ?
C7 H7B 0.9700 . ?
C8 H8B 0.9700 . ?
C8 H8A 0.9700 . ?
C9 C10 1.460(11) . ?
C9 H9B 0.9700 . ?
C9 H9A 0.9700 . ?
C10 H10A 0.9700 . ?
C10 H10B 0.9700 . ?
C11 C12 1.467(13) . ?
C11 H11A 0.9700 . ?
C11 H11B 0.9700 . ?
C12 H12A 0.9700 . ?
C12 H12B 0.9700 . ?
N1 H1C 0.8535 . ?
N1 H1D 0.8372 . ?
N1 H1E 0.8450 . ?
N1 H1F 0.8504 . ?

loop_
_geom_hbond_atom_site_label_D
_geom_hbond_atom_site_label_H
_geom_hbond_atom_site_label_A
_geom_hbond_distance_DH
_geom_hbond_distance_HA
_geom_hbond_distance_DA
_geom_hbond_angle_DHA
_geom_hbond_site_symmetry_A
_geom_hbond_publ_flag
C2 H2B I3 0.97 3.20 3.894(8) 129.9 . yes
C3 H3A I2 0.97 3.29 4.048(9) 136.2 . yes
C4 H4A I3 0.97 3.32 3.930(8) 123.2 1_565 yes
C6 H6B I3 0.97 3.17 4.112(9) 164.8 3_665 yes
C7 H7A I1 0.97 3.23 4.106(8) 151.6 3_675 yes
C7 H7B I2 0.97 3.27 3.956(8) 129.5 4_675 yes
N1 H1C I1 0.85 2.96 3.719(6) 149.3 3_665 yes
N1 H1D O5 0.84 2.31 2.809(8) 118.7 . yes
N1 H1D O6 0.84 2.29 3.082(8) 157.9 . yes
N1 H1E O1 0.84 2.40 2.928(8) 120.9 . yes
N1 H1E O2 0.84 2.29 2.978(8) 139.1 . yes
N1 H1F O3 0.85 2.23 2.922(8) 138.0 . yes
N1 H1F O4 0.85 2.30 3.033(8) 144.3 . yes
